data_1561421
loop_
_publ_author_name
'Li, Zhao-Hao'
'Xue, Li-Ping'
'Miao, Shao-Bin'
'Zhao, Bang-Tun'

_publ_section_title
;
 Assembly of 4-, 6- and 8-connected Cd(II) pseudo-polymorphic coordination
 polymers: Synthesis, solvent-dependent structural variation and
 properties
;
_journal_name_full 'Journal of Solid State Chemistry'
_journal_page_first 9
_journal_page_last 15
_journal_paper_doi 10.1016/j.jssc.2016.05.005
_journal_volume 240
_journal_year 2016
_chemical_formula_sum 'C16 H17 Cd N5 O5 S'
_chemical_formula_weight 503.81
_space_group_IT_number 61
_space_group_name_Hall '-P 2ac 2ab'
_space_group_name_H-M_alt 'P b c a'
_symmetry_cell_setting orthorhombic
_symmetry_space_group_name_H-M 'P b c a'
_atom_sites_solution_hydrogens geom
_atom_sites_solution_primary direct
_atom_sites_solution_secondary difmap
_audit_creation_method SHELXL-97
_cell_angle_alpha 90.00
_cell_angle_beta 90.00
_cell_angle_gamma 90.00
_cell_formula_units_Z 8
_cell_length_a 9.5095(14)
_cell_length_b 19.840(3)
_cell_length_c 21.035(3)
_cell_measurement_reflns_used 2704
_cell_measurement_temperature 296(2)
_cell_measurement_theta_max 24.78
_cell_measurement_theta_min 2.56
_cell_volume 3968.6(10)
_computing_cell_refinement 'Bruker SMART'
_computing_data_collection 'Bruker SMART'
_computing_data_reduction 'Bruker SAINT'
_computing_molecular_graphics 'Bruker SHELXTL'
_computing_publication_material 'Bruker SHELXTL'
_computing_structure_refinement 'SHELXL-97 (Sheldrick, 1997)'
_computing_structure_solution 'SHELXS-97 (Sheldrick, 1990)'
_diffrn_ambient_temperature 296(2)
_diffrn_measured_fraction_theta_full 0.999
_diffrn_measured_fraction_theta_max 0.999
_diffrn_measurement_device_type 'CCD area detector'
_diffrn_measurement_method 'phi and omega scans'
_diffrn_radiation_monochromator graphite
_diffrn_radiation_source 'fine-focus sealed tube'
_diffrn_radiation_type MoK\a
_diffrn_radiation_wavelength 0.71073
_diffrn_reflns_av_R_equivalents 0.0407
_diffrn_reflns_av_sigmaI/netI 0.0355
_diffrn_reflns_limit_h_max 10
_diffrn_reflns_limit_h_min -11
_diffrn_reflns_limit_k_max 13
_diffrn_reflns_limit_k_min -24
_diffrn_reflns_limit_l_max 20
_diffrn_reflns_limit_l_min -25
_diffrn_reflns_number 14981
_diffrn_reflns_theta_full 25.49
_diffrn_reflns_theta_max 25.49
_diffrn_reflns_theta_min 2.27
_diffrn_standards_decay_% 0
_diffrn_standards_interval_count 0
_diffrn_standards_interval_time 0
_diffrn_standards_number 0
_exptl_absorpt_coefficient_mu 1.243
_exptl_absorpt_correction_T_max 0.7144
_exptl_absorpt_correction_T_min 0.6297
_exptl_absorpt_correction_type multi-scan
_exptl_absorpt_process_details sadabs
_exptl_crystal_colour colourless
_exptl_crystal_density_diffrn 1.686
_exptl_crystal_density_method 'not measured'
_exptl_crystal_description block
_exptl_crystal_F_000 2016
_exptl_crystal_size_max 0.41
_exptl_crystal_size_mid 0.35
_exptl_crystal_size_min 0.29
_refine_diff_density_max 0.368
_refine_diff_density_min -0.429
_refine_diff_density_rms 0.074
_refine_ls_extinction_method none
_refine_ls_goodness_of_fit_ref 0.998
_refine_ls_hydrogen_treatment constr
_refine_ls_matrix_type full
_refine_ls_number_parameters 255
_refine_ls_number_reflns 3687
_refine_ls_number_restraints 0
_refine_ls_restrained_S_all 0.998
_refine_ls_R_factor_all 0.0546
_refine_ls_R_factor_gt 0.0299
_refine_ls_shift/su_max 0.001
_refine_ls_shift/su_mean 0.000
_refine_ls_structure_factor_coef Fsqd
_refine_ls_weighting_details 'calc w=1/[\s^2^(Fo^2^)+(0.0313P)^2^+1.7641P] where P=(Fo^2^+2Fc^2^)/3'
_refine_ls_weighting_scheme calc
_refine_ls_wR_factor_gt 0.0637
_refine_ls_wR_factor_ref 0.0749
_reflns_number_gt 2576
_reflns_number_total 3687
_reflns_threshold_expression >2sigma(I)
_cod_data_source_file JSSC-2016-240-9.cif
_cod_data_source_block 1407859
_cod_depositor_comments
;
The following automatic conversions were performed:

data item '_symmetry_cell_setting' value 'Orthorhombic' was changed
to 'orthorhombic' in accordance with the built-in table derived from
the CIF Core dictionary named 'cif_core.dic' version 2.4.5 last
updated on 2014-11-21.

Automatic conversion script
Id: cif_fix_values 8369 2020-08-20 11:38:08Z andrius 
;
_cod_original_cell_volume 3968.7(10)
_cod_original_sg_symbol_H-M Pbca
_cod_database_code 1561421

loop_
_symmetry_equiv_pos_as_xyz
'x, y, z'
'-x+1/2, -y, z+1/2'
'-x, y+1/2, -z+1/2'
'x+1/2, -y+1/2, -z'
'-x, -y, -z'
'x-1/2, y, -z-1/2'
'x, -y-1/2, z-1/2'
'-x-1/2, y-1/2, z'

loop_
_atom_site_label
_atom_site_type_symbol
_atom_site_fract_x
_atom_site_fract_y
_atom_site_fract_z
_atom_site_U_iso_or_equiv
_atom_site_adp_type
_atom_site_occupancy
_atom_site_symmetry_multiplicity
_atom_site_calc_flag
_atom_site_refinement_flags
_atom_site_disorder_assembly
_atom_site_disorder_group
Cd1 Cd 0.50754(2) 0.553464(12) 0.426140(12) 0.03140(9) Uani 1 1 d . . .
N1 N 0.1948(5) 0.2981(3) 0.2945(3) 0.0904(14) Uani 1 1 d . . .
N2 N 0.4830(3) 0.53803(16) 0.31789(15) 0.0456(8) Uani 1 1 d . . .
N3 N 0.4431(3) 0.55940(17) 0.21755(14) 0.0455(8) Uani 1 1 d . . .
N4 N 0.5600(3) 0.56616(17) 0.11603(14) 0.0467(8) Uani 1 1 d . . .
N5 N 0.7680(3) 0.55277(15) 0.07328(13) 0.0402(7) Uani 1 1 d . . .
O1 O 0.9711(3) 0.18115(14) 0.39812(16) 0.0644(8) Uani 1 1 d . . .
O2 O 0.8060(3) 0.11891(12) 0.44272(13) 0.0506(7) Uani 1 1 d . . .
O3 O 0.7215(3) 0.45827(11) 0.40205(12) 0.0455(7) Uani 1 1 d . . .
O4 O 0.5210(2) 0.44353(11) 0.45464(12) 0.0364(6) Uani 1 1 d . . .
O5 O 0.3300(9) 0.2075(3) 0.2823(3) 0.219(4) Uani 1 1 d . . .
S1 S 0.81767(10) 0.31384(5) 0.41213(5) 0.0438(3) Uani 1 1 d . . .
C1 C 0.6582(4) 0.34819(16) 0.43311(16) 0.0340(8) Uani 1 1 d . . .
C2 C 0.5667(4) 0.30010(18) 0.45273(17) 0.0405(9) Uani 1 1 d . . .
H2 H 0.4753 0.3092 0.4658 0.049 Uiso 1 1 calc R . .
C3 C 0.6249(4) 0.23470(18) 0.45120(18) 0.0447(10) Uani 1 1 d . . .
H3 H 0.5761 0.1962 0.4634 0.054 Uiso 1 1 calc R . .
C4 C 0.7588(4) 0.23396(17) 0.43012(17) 0.0388(9) Uani 1 1 d . . .
C5 C 0.8538(4) 0.17445(19) 0.42251(18) 0.0447(10) Uani 1 1 d . . .
C6 C 0.6354(4) 0.42222(17) 0.42909(16) 0.0321(8) Uani 1 1 d . . .
C7 C 0.4039(5) 0.4872(2) 0.2921(2) 0.0675(13) Uani 1 1 d . . .
H7 H 0.3724 0.4495 0.3141 0.081 Uiso 1 1 calc R . .
C8 C 0.3784(5) 0.4998(2) 0.2305(2) 0.0694(14) Uani 1 1 d . . .
H8 H 0.3270 0.4732 0.2024 0.083 Uiso 1 1 calc R . .
C9 C 0.5045(4) 0.5805(2) 0.27107(18) 0.0433(9) Uani 1 1 d . . .
H9 H 0.5559 0.6202 0.2747 0.052 Uiso 1 1 calc R . .
C10 C 0.4476(4) 0.5930(3) 0.15604(18) 0.0613(13) Uani 1 1 d . . .
H10A H 0.4624 0.6409 0.1624 0.074 Uiso 1 1 calc R . .
H10B H 0.3581 0.5871 0.1346 0.074 Uiso 1 1 calc R . .
C11 C 0.5536(4) 0.5083(3) 0.08093(19) 0.0610(13) Uani 1 1 d . . .
H11 H 0.4766 0.4799 0.0761 0.073 Uiso 1 1 calc R . .
C12 C 0.6817(4) 0.5009(2) 0.05495(18) 0.0511(11) Uani 1 1 d . . .
H12 H 0.7081 0.4657 0.0283 0.061 Uiso 1 1 calc R . .
C13 C 0.6894(4) 0.5913(2) 0.11022(18) 0.0460(10) Uani 1 1 d . . .
H13 H 0.7202 0.6307 0.1296 0.055 Uiso 1 1 calc R . .
C14 C 0.2231(7) 0.3047(3) 0.3604(3) 0.122(2) Uani 1 1 d . . .
H14A H 0.1534 0.2806 0.3842 0.182 Uiso 1 1 calc R . .
H14B H 0.2207 0.3515 0.3720 0.182 Uiso 1 1 calc R . .
H14C H 0.3145 0.2866 0.3696 0.182 Uiso 1 1 calc R . .
C15 C 0.0958(7) 0.3465(4) 0.2673(4) 0.168(3) Uani 1 1 d . . .
H15A H 0.0621 0.3298 0.2273 0.252 Uiso 1 1 calc R . .
H15B H 0.1423 0.3889 0.2609 0.252 Uiso 1 1 calc R . .
H15C H 0.0180 0.3525 0.2958 0.252 Uiso 1 1 calc R . .
C16 C 0.2483(11) 0.2483(5) 0.2610(4) 0.165(4) Uani 1 1 d . . .
H16 H 0.2216 0.2442 0.2186 0.198 Uiso 1 1 calc R . .

loop_
_atom_site_aniso_label
_atom_site_aniso_U_11
_atom_site_aniso_U_22
_atom_site_aniso_U_33
_atom_site_aniso_U_23
_atom_site_aniso_U_13
_atom_site_aniso_U_12
Cd1 0.03514(15) 0.02428(14) 0.03477(16) 0.00279(11) -0.00153(11) -0.00362(11)
N1 0.087(3) 0.081(3) 0.103(4) 0.018(3) 0.017(3) 0.003(3)
N2 0.053(2) 0.046(2) 0.0382(19) -0.0006(15) 0.0011(15) -0.0018(16)
N3 0.0386(17) 0.067(2) 0.0311(19) 0.0039(17) 0.0030(14) 0.0098(17)
N4 0.0375(17) 0.072(3) 0.0308(19) 0.0029(17) 0.0037(14) 0.0102(17)
N5 0.0385(16) 0.0437(19) 0.0384(18) -0.0006(16) 0.0012(14) -0.0046(15)
O1 0.061(2) 0.0456(18) 0.087(2) -0.0108(16) 0.0056(16) 0.0181(15)
O2 0.0598(17) 0.0243(14) 0.0678(19) -0.0027(13) -0.0130(14) 0.0130(13)
O3 0.0506(16) 0.0301(14) 0.0559(17) 0.0057(12) 0.0068(13) -0.0030(12)
O4 0.0456(15) 0.0284(13) 0.0350(14) -0.0023(11) 0.0015(11) 0.0096(11)
O5 0.354(10) 0.117(4) 0.186(6) 0.058(4) 0.134(6) 0.116(5)
S1 0.0400(5) 0.0311(5) 0.0602(7) -0.0037(5) 0.0057(5) 0.0065(4)
C1 0.043(2) 0.0259(18) 0.033(2) -0.0013(16) 0.0035(16) 0.0065(16)
C2 0.045(2) 0.033(2) 0.044(2) -0.0031(18) 0.0086(18) 0.0051(17)
C3 0.057(3) 0.026(2) 0.051(3) 0.0010(18) 0.004(2) -0.0026(18)
C4 0.052(2) 0.0233(18) 0.042(2) -0.0074(17) -0.0082(18) 0.0085(17)
C5 0.050(2) 0.038(2) 0.046(3) -0.015(2) -0.018(2) 0.0141(19)
C6 0.040(2) 0.0248(18) 0.031(2) -0.0049(16) -0.0046(16) 0.0018(15)
C7 0.100(4) 0.060(3) 0.043(3) -0.003(2) 0.003(3) -0.027(3)
C8 0.082(3) 0.083(4) 0.043(3) -0.012(2) -0.002(2) -0.023(3)
C9 0.045(2) 0.046(2) 0.039(2) 0.0038(19) -0.0014(19) -0.0006(19)
C10 0.048(2) 0.096(4) 0.040(3) 0.016(2) 0.005(2) 0.028(2)
C11 0.043(2) 0.097(4) 0.043(3) -0.017(3) 0.004(2) -0.021(2)
C12 0.045(2) 0.070(3) 0.038(2) -0.011(2) 0.0037(18) -0.011(2)
C13 0.044(2) 0.048(2) 0.046(3) 0.002(2) 0.0013(19) 0.0062(19)
C14 0.115(6) 0.131(6) 0.119(6) -0.010(5) -0.008(4) -0.023(4)
C15 0.094(5) 0.214(9) 0.197(8) 0.081(7) -0.001(5) 0.024(6)
C16 0.277(13) 0.104(6) 0.116(7) 0.016(5) 0.095(8) 0.017(7)

loop_
_atom_type_symbol
_atom_type_description
_atom_type_scat_dispersion_real
_atom_type_scat_dispersion_imag
_atom_type_scat_source
C C 0.0033 0.0016 'International Tables Vol C Tables 4.2.6.8 and 6.1.1.4'
H H 0.0000 0.0000 'International Tables Vol C Tables 4.2.6.8 and 6.1.1.4'
N N 0.0061 0.0033 'International Tables Vol C Tables 4.2.6.8 and 6.1.1.4'
O O 0.0106 0.0060 'International Tables Vol C Tables 4.2.6.8 and 6.1.1.4'
S S 0.1246 0.1234 'International Tables Vol C Tables 4.2.6.8 and 6.1.1.4'
Cd Cd -0.8075 1.2024 'International Tables Vol C Tables 4.2.6.8 and 6.1.1.4'

loop_
_geom_angle_atom_site_label_1
_geom_angle_atom_site_label_2
_geom_angle_atom_site_label_3
_geom_angle
_geom_angle_site_symmetry_1
_geom_angle_site_symmetry_3
O2 Cd1 O4 118.37(9) 8_765 .
O2 Cd1 N5 143.09(10) 8_765 6_556
O4 Cd1 N5 92.83(9) . 6_556
O2 Cd1 N2 108.21(10) 8_765 .
O4 Cd1 N2 97.99(10) . .
N5 Cd1 N2 84.46(10) 6_556 .
O2 Cd1 O4 85.19(9) 8_765 5_666
O4 Cd1 O4 76.46(9) . 5_666
N5 Cd1 O4 83.52(9) 6_556 5_666
N2 Cd1 O4 166.47(9) . 5_666
O2 Cd1 O1 53.61(9) 8_765 8_765
O4 Cd1 O1 171.96(9) . 8_765
N5 Cd1 O1 94.88(10) 6_556 8_765
N2 Cd1 O1 85.06(11) . 8_765
O4 Cd1 O1 102.12(9) 5_666 8_765
O2 Cd1 C5 27.09(11) 8_765 8_765
O4 Cd1 C5 145.45(11) . 8_765
N5 Cd1 C5 119.12(12) 6_556 8_765
N2 Cd1 C5 97.89(11) . 8_765
O4 Cd1 C5 93.37(9) 5_666 8_765
O1 Cd1 C5 26.54(10) 8_765 8_765
C16 N1 C14 121.3(6) . .
C16 N1 C15 122.1(7) . .
C14 N1 C15 116.4(6) . .
C9 N2 C7 105.1(3) . .
C9 N2 Cd1 129.7(3) . .
C7 N2 Cd1 123.0(3) . .
C9 N3 C8 107.5(3) . .
C9 N3 C10 126.3(4) . .
C8 N3 C10 126.1(4) . .
C13 N4 C11 107.8(3) . .
C13 N4 C10 126.3(4) . .
C11 N4 C10 125.8(4) . .
C13 N5 C12 105.1(3) . .
C13 N5 Cd1 124.0(3) . 6_656
C12 N5 Cd1 127.2(3) . 6_656
C5 O1 Cd1 82.6(2) . 8_755
C5 O2 Cd1 99.7(2) . 8_755
C6 O4 Cd1 104.7(2) . .
C6 O4 Cd1 121.0(2) . 5_666
Cd1 O4 Cd1 103.54(9) . 5_666
C1 S1 C4 91.24(17) . .
C2 C1 C6 128.3(3) . .
C2 C1 S1 111.4(3) . .
C6 C1 S1 120.3(3) . .
C1 C2 C3 112.9(3) . .
C1 C2 H2 123.6 . .
C3 C2 H2 123.6 . .
C4 C3 C2 112.8(3) . .
C4 C3 H3 123.6 . .
C2 C3 H3 123.6 . .
C3 C4 C5 127.9(4) . .
C3 C4 S1 111.7(3) . .
C5 C4 S1 120.4(3) . .
O1 C5 O2 123.9(4) . .
O1 C5 C4 120.4(4) . .
O2 C5 C4 115.7(4) . .
O1 C5 Cd1 70.8(2) . 8_755
O2 C5 Cd1 53.20(18) . 8_755
C4 C5 Cd1 168.4(3) . 8_755
O3 C6 O4 124.5(3) . .
O3 C6 C1 120.3(3) . .
O4 C6 C1 115.1(3) . .
C8 C7 N2 110.2(4) . .
C8 C7 H7 124.9 . .
N2 C7 H7 124.9 . .
C7 C8 N3 105.8(4) . .
C7 C8 H8 127.1 . .
N3 C8 H8 127.1 . .
N2 C9 N3 111.3(4) . .
N2 C9 H9 124.3 . .
N3 C9 H9 124.3 . .
N3 C10 N4 111.5(3) . .
N3 C10 H10A 109.3 . .
N4 C10 H10A 109.3 . .
N3 C10 H10B 109.3 . .
N4 C10 H10B 109.3 . .
H10A C10 H10B 108.0 . .
C12 C11 N4 105.8(4) . .
C12 C11 H11 127.1 . .
N4 C11 H11 127.1 . .
C11 C12 N5 110.2(4) . .
C11 C12 H12 124.9 . .
N5 C12 H12 124.9 . .
N5 C13 N4 111.1(4) . .
N5 C13 H13 124.5 . .
N4 C13 H13 124.5 . .
N1 C14 H14A 109.5 . .
N1 C14 H14B 109.5 . .
H14A C14 H14B 109.5 . .
N1 C14 H14C 109.5 . .
H14A C14 H14C 109.5 . .
H14B C14 H14C 109.5 . .
N1 C15 H15A 109.5 . .
N1 C15 H15B 109.5 . .
H15A C15 H15B 109.5 . .
N1 C15 H15C 109.5 . .
H15A C15 H15C 109.5 . .
H15B C15 H15C 109.5 . .
O5 C16 N1 123.6(9) . .
O5 C16 H16 118.2 . .
N1 C16 H16 118.2 . .

loop_
_geom_bond_atom_site_label_1
_geom_bond_atom_site_label_2
_geom_bond_distance
_geom_bond_site_symmetry_2
Cd1 O2 2.225(2) 8_765
Cd1 O4 2.266(2) .
Cd1 N5 2.278(3) 6_556
Cd1 N2 2.309(3) .
Cd1 O4 2.523(3) 5_666
Cd1 O1 2.609(3) 8_765
Cd1 C5 2.740(4) 8_765
N1 C16 1.317(8) .
N1 C14 1.418(7) .
N1 C15 1.461(7) .
N2 C9 1.312(5) .
N2 C7 1.370(5) .
N3 C9 1.336(5) .
N3 C8 1.361(5) .
N3 C10 1.456(5) .
N4 C13 1.333(5) .
N4 C11 1.366(5) .
N4 C10 1.461(5) .
N5 C13 1.322(4) .
N5 C12 1.371(4) .
N5 Cd1 2.278(3) 6_656
O1 C5 1.234(5) .
O1 Cd1 2.609(3) 8_755
O2 C5 1.266(5) .
O2 Cd1 2.225(2) 8_755
O3 C6 1.227(4) .
O4 C6 1.285(4) .
O4 Cd1 2.523(3) 5_666
O5 C16 1.209(10) .
S1 C1 1.720(3) .
S1 C4 1.723(4) .
C1 C2 1.355(5) .
C1 C6 1.487(4) .
C2 C3 1.411(5) .
C2 H2 0.9300 .
C3 C4 1.348(5) .
C3 H3 0.9300 .
C4 C5 1.496(5) .
C5 Cd1 2.740(4) 8_755
C7 C8 1.341(6) .
C7 H7 0.9300 .
C8 H8 0.9300 .
C9 H9 0.9300 .
C10 H10A 0.9700 .
C10 H10B 0.9700 .
C11 C12 1.343(5) .
C11 H11 0.9300 .
C12 H12 0.9300 .
C13 H13 0.9300 .
C14 H14A 0.9600 .
C14 H14B 0.9600 .
C14 H14C 0.9600 .
C15 H15A 0.9600 .
C15 H15B 0.9600 .
C15 H15C 0.9600 .
C16 H16 0.9300 .

loop_
_geom_torsion_atom_site_label_1
_geom_torsion_atom_site_label_2
_geom_torsion_atom_site_label_3
_geom_torsion_atom_site_label_4
_geom_torsion
_geom_torsion_site_symmetry_1
_geom_torsion_site_symmetry_2
_geom_torsion_site_symmetry_3
_geom_torsion_site_symmetry_4
O2 Cd1 N2 C9 -37.3(3) 8_765 . . .
O4 Cd1 N2 C9 -160.8(3) . . . .
N5 Cd1 N2 C9 107.1(3) 6_556 . . .
O4 Cd1 N2 C9 134.5(4) 5_666 . . .
O1 Cd1 N2 C9 11.7(3) 8_765 . . .
C5 Cd1 N2 C9 -11.6(3) 8_765 . . .
O2 Cd1 N2 C7 162.2(3) 8_765 . . .
O4 Cd1 N2 C7 38.8(3) . . . .
N5 Cd1 N2 C7 -53.3(3) 6_556 . . .
O4 Cd1 N2 C7 -25.9(6) 5_666 . . .
O1 Cd1 N2 C7 -148.7(3) 8_765 . . .
C5 Cd1 N2 C7 -172.0(3) 8_765 . . .
O2 Cd1 O4 C6 -50.8(2) 8_765 . . .
N5 Cd1 O4 C6 149.7(2) 6_556 . . .
N2 Cd1 O4 C6 64.9(2) . . . .
O4 Cd1 O4 C6 -127.6(2) 5_666 . . .
O1 Cd1 O4 C6 -46.9(8) 8_765 . . .
C5 Cd1 O4 C6 -51.7(3) 8_765 . . .
O2 Cd1 O4 Cd1 76.82(11) 8_765 . . 5_666
N5 Cd1 O4 Cd1 -82.64(10) 6_556 . . 5_666
N2 Cd1 O4 Cd1 -167.44(10) . . . 5_666
O4 Cd1 O4 Cd1 0.0 5_666 . . 5_666
O1 Cd1 O4 Cd1 80.8(7) 8_765 . . 5_666
C5 Cd1 O4 Cd1 75.93(18) 8_765 . . 5_666
C4 S1 C1 C2 0.1(3) . . . .
C4 S1 C1 C6 179.4(3) . . . .
C6 C1 C2 C3 -179.1(3) . . . .
S1 C1 C2 C3 0.2(4) . . . .
C1 C2 C3 C4 -0.4(5) . . . .
C2 C3 C4 C5 179.6(3) . . . .
C2 C3 C4 S1 0.5(4) . . . .
C1 S1 C4 C3 -0.3(3) . . . .
C1 S1 C4 C5 -179.5(3) . . . .
Cd1 O1 C5 O2 -3.1(4) 8_755 . . .
Cd1 O1 C5 C4 176.5(3) 8_755 . . .
Cd1 O2 C5 O1 3.7(4) 8_755 . . .
Cd1 O2 C5 C4 -176.0(2) 8_755 . . .
C3 C4 C5 O1 174.7(4) . . . .
S1 C4 C5 O1 -6.3(5) . . . .
C3 C4 C5 O2 -5.7(6) . . . .
S1 C4 C5 O2 173.4(3) . . . .
C3 C4 C5 Cd1 -22.0(15) . . . 8_755
S1 C4 C5 Cd1 157.0(11) . . . 8_755
Cd1 O4 C6 O3 7.4(4) . . . .
Cd1 O4 C6 O3 -108.8(3) 5_666 . . .
Cd1 O4 C6 C1 -171.6(2) . . . .
Cd1 O4 C6 C1 72.3(3) 5_666 . . .
C2 C1 C6 O3 -169.8(4) . . . .
S1 C1 C6 O3 11.0(5) . . . .
C2 C1 C6 O4 9.2(5) . . . .
S1 C1 C6 O4 -170.0(2) . . . .
C9 N2 C7 C8 -0.2(5) . . . .
Cd1 N2 C7 C8 164.3(3) . . . .
N2 C7 C8 N3 0.2(5) . . . .
C9 N3 C8 C7 0.0(5) . . . .
C10 N3 C8 C7 178.4(4) . . . .
C7 N2 C9 N3 0.2(4) . . . .
Cd1 N2 C9 N3 -162.8(2) . . . .
C8 N3 C9 N2 -0.1(5) . . . .
C10 N3 C9 N2 -178.5(3) . . . .
C9 N3 C10 N4 94.8(5) . . . .
C8 N3 C10 N4 -83.3(5) . . . .
C13 N4 C10 N3 -94.8(5) . . . .
C11 N4 C10 N3 80.8(5) . . . .
C13 N4 C11 C12 -0.1(5) . . . .
C10 N4 C11 C12 -176.3(4) . . . .
N4 C11 C12 N5 0.2(5) . . . .
C13 N5 C12 C11 -0.3(5) . . . .
Cd1 N5 C12 C11 158.4(3) 6_656 . . .
C12 N5 C13 N4 0.3(4) . . . .
Cd1 N5 C13 N4 -159.3(2) 6_656 . . .
C11 N4 C13 N5 -0.2(4) . . . .
C10 N4 C13 N5 176.1(3) . . . .
C14 N1 C16 O5 -4.3(12) . . . .
C15 N1 C16 O5 -179.8(8) . . . .
